data_4062672
loop_
_publ_author_name
'Cadierno, Victorio'
'D\'iez, Josefina'
'Garc\'ia-\'Alvarez, Joaqu\'in'
'Gimeno, Jos\'e'

_publ_section_title
;
Base-Assisted Cyclometallation and Phosphorus-Carbon Bond Cleavage in
 (Arene)ruthenium(II) Complexes Containing Functionalized
 Iminophosphorane-Phosphine Ligands Ph2PCH2P{=NP(=X)(OR)2}Ph2
 (X = O, S; R = Et, Ph)
;
_journal_issue 14
_journal_name_full Organometallics
_journal_page_first 3425
_journal_page_last 3436
_journal_paper_doi 10.1021/om040033d
_journal_volume 23
_journal_year 2004
_chemical_formula_moiety 'C35 H38 N O3 P3 Ru S, H2 O'
_chemical_formula_sum 'C35 H40 N O4 P3 Ru S'
_chemical_formula_weight 764.72
_space_group_IT_number 2
_symmetry_cell_setting triclinic
_symmetry_space_group_name_Hall '-P 1'
_symmetry_space_group_name_H-M 'P -1'
_cell_angle_alpha 69.71(3)
_cell_angle_beta 87.735(19)
_cell_angle_gamma 69.09(2)
_cell_formula_units_Z 2
_cell_length_a 10.859(4)
_cell_length_b 12.174(2)
_cell_length_c 15.189(4)
_cell_measurement_temperature 293(2)
_cell_volume 1751.2(8)
_diffrn_ambient_temperature 293(2)
_exptl_crystal_density_diffrn 1.450
_cod_depositor_comments
;
The following automatic conversions were performed:
'_symmetry_cell_setting' value 'Triclinic' changed to 'triclinic'
according to '/home/saulius/struct/CIF-dictionaries/cif_core.dic'
dictionary named 'cif_core.dic' version 2.4.1 from 2010-06-29.

Automatic conversion script
Id: cif_fix_enum 1527 2010-12-29 10:47:43Z saulius 
;
_cod_database_code 4062672

loop_
_symmetry_equiv_pos_as_xyz
'x, y, z'
'-x, -y, -z'

loop_
_atom_site_label
_atom_site_type_symbol
_atom_site_fract_x
_atom_site_fract_y
_atom_site_fract_z
_atom_site_U_iso_or_equiv
_atom_site_adp_type
_atom_site_occupancy
_atom_site_symmetry_multiplicity
_atom_site_calc_flag
_atom_site_refinement_flags
_atom_site_disorder_assembly
_atom_site_disorder_group
C1 C -0.0630(8) 0.4363(10) 0.1469(7) 0.073(3) Uani 1 1 d . . .
H1 H -0.1033 0.5156 0.1009 0.088 Uiso 1 1 calc R . .
C2 C -0.0690(8) 0.4192(9) 0.2426(7) 0.064(2) Uani 1 1 d . . .
H2 H -0.1083 0.4884 0.2609 0.077 Uiso 1 1 calc R . .
C3 C -0.0153(8) 0.2966(10) 0.3121(7) 0.067(3) Uani 1 1 d . . .
H3 H -0.0229 0.2842 0.3757 0.081 Uiso 1 1 calc R . .
C4 C 0.0486(8) 0.1955(9) 0.2833(8) 0.073(3) Uani 1 1 d . . .
H4 H 0.0868 0.1151 0.3281 0.088 Uiso 1 1 calc R . .
C5 C 0.0561(10) 0.2138(11) 0.1869(9) 0.081(3) Uani 1 1 d . . .
H5 H 0.0959 0.1452 0.1680 0.097 Uiso 1 1 calc R . .
C6 C 0.0051(10) 0.3316(11) 0.1216(8) 0.078(3) Uani 1 1 d . . .
H6 H 0.0155 0.3432 0.0583 0.094 Uiso 1 1 calc R . .
C7 C 0.3250(7) 0.2138(7) 0.3114(5) 0.0461(19) Uani 1 1 d . . .
H7A H 0.3781 0.2634 0.3109 0.055 Uiso 1 1 calc R . .
H7B H 0.3049 0.1805 0.3759 0.055 Uiso 1 1 calc R . .
C8 C 0.3517(8) -0.0333(8) 0.3166(6) 0.055(2) Uani 1 1 d . . .
C9 C 0.3220(8) -0.0783(8) 0.4083(7) 0.065(3) Uani 1 1 d . . .
H9 H 0.3419 -0.0487 0.4526 0.078 Uiso 1 1 calc R . .
C10 C 0.2630(9) -0.1665(8) 0.4347(7) 0.074(3) Uani 1 1 d . . .
H10 H 0.2412 -0.1940 0.4963 0.089 Uiso 1 1 calc R . .
C11 C 0.2360(10) -0.2143(9) 0.3711(10) 0.089(3) Uani 1 1 d . . .
H11 H 0.1948 -0.2728 0.3895 0.107 Uiso 1 1 calc R . .
C12 C 0.2693(10) -0.1762(10) 0.2818(10) 0.091(3) Uani 1 1 d . . .
H12 H 0.2539 -0.2108 0.2395 0.109 Uiso 1 1 calc R . .
C13 C 0.3271(9) -0.0846(9) 0.2527(7) 0.073(3) Uani 1 1 d . . .
H13 H 0.3490 -0.0579 0.1911 0.087 Uiso 1 1 calc R . .
C14 C 0.5850(8) 0.0165(8) 0.3401(5) 0.054(2) Uani 1 1 d . . .
C15 C 0.6464(9) -0.1116(9) 0.3912(6) 0.070(3) Uani 1 1 d . . .
H15 H 0.5999 -0.1646 0.3978 0.084 Uiso 1 1 calc R . .
C16 C 0.7764(9) -0.1622(10) 0.4331(7) 0.080(3) Uani 1 1 d . . .
H16 H 0.8152 -0.2475 0.4688 0.096 Uiso 1 1 calc R . .
C17 C 0.8455(10) -0.0849(12) 0.4208(7) 0.088(3) Uani 1 1 d . . .
H17 H 0.9334 -0.1183 0.4459 0.106 Uiso 1 1 calc R . .
C18 C 0.7864(9) 0.0425(11) 0.3715(7) 0.075(3) Uani 1 1 d . . .
H18 H 0.8341 0.0946 0.3647 0.090 Uiso 1 1 calc R . .
C19 C 0.6568(8) 0.0934(9) 0.3323(6) 0.063(2) Uani 1 1 d . . .
H19 H 0.6172 0.1797 0.3004 0.076 Uiso 1 1 calc R . .
C20 C 0.3308(16) 0.175(2) -0.0456(13) 0.287(16) Uani 1 1 d . . .
H20A H 0.2635 0.1388 -0.0416 0.345 Uiso 1 1 calc R . .
H20B H 0.4098 0.1038 -0.0124 0.345 Uiso 1 1 calc R . .
C21 C 0.3588(11) 0.1907(10) -0.1372(7) 0.107(4) Uani 1 1 d . . .
H21A H 0.3871 0.1109 -0.1454 0.160 Uiso 1 1 calc R . .
H21B H 0.4280 0.2241 -0.1510 0.160 Uiso 1 1 calc R . .
H21C H 0.2808 0.2479 -0.1791 0.160 Uiso 1 1 calc R . .
C22 C 0.650(2) 0.2206(15) 0.0624(12) 0.181(9) Uani 1 1 d . . .
H22A H 0.6738 0.1467 0.1196 0.218 Uiso 1 1 calc R . .
H22B H 0.7126 0.2058 0.0166 0.218 Uiso 1 1 calc R . .
C23 C 0.637(2) 0.3177(16) 0.0776(12) 0.200(10) Uani 1 1 d . . .
H23A H 0.7198 0.3091 0.1049 0.300 Uiso 1 1 calc R . .
H23B H 0.5706 0.3308 0.1204 0.300 Uiso 1 1 calc R . .
H23C H 0.6108 0.3883 0.0193 0.300 Uiso 1 1 calc R . .
C24 C 0.3285(7) 0.4842(7) 0.3015(6) 0.048(2) Uani 1 1 d . . .
C25 C 0.3974(8) 0.5255(8) 0.2257(6) 0.064(2) Uani 1 1 d . . .
H25 H 0.3588 0.5539 0.1644 0.077 Uiso 1 1 calc R . .
C26 C 0.5235(10) 0.5248(10) 0.2406(9) 0.087(3) Uani 1 1 d . . .
H26 H 0.5680 0.5530 0.1892 0.105 Uiso 1 1 calc R . .
C27 C 0.5823(10) 0.4837(11) 0.3291(10) 0.094(4) Uani 1 1 d . . .
H27 H 0.6663 0.4840 0.3385 0.113 Uiso 1 1 calc R . .
C28 C 0.5169(9) 0.4419(9) 0.4040(8) 0.083(3) Uani 1 1 d . . .
H28 H 0.5569 0.4133 0.4649 0.099 Uiso 1 1 calc R . .
C29 C 0.3912(8) 0.4414(8) 0.3908(6) 0.061(2) Uani 1 1 d . . .
H29 H 0.3487 0.4116 0.4430 0.074 Uiso 1 1 calc R . .
C30 C 0.0717(7) 0.6418(7) 0.2172(5) 0.0472(19) Uani 1 1 d . . .
C31 C 0.0792(8) 0.6875(7) 0.1194(6) 0.060(2) Uani 1 1 d . . .
H31 H 0.1281 0.6329 0.0896 0.071 Uiso 1 1 calc R . .
C32 C 0.0130(9) 0.8154(9) 0.0666(7) 0.075(3) Uani 1 1 d . . .
H32 H 0.0190 0.8455 0.0020 0.090 Uiso 1 1 calc R . .
C33 C -0.0599(10) 0.8956(9) 0.1093(8) 0.083(3) Uani 1 1 d . . .
H33 H -0.1026 0.9805 0.0740 0.099 Uiso 1 1 calc R . .
C34 C -0.0706(10) 0.8514(8) 0.2047(8) 0.084(3) Uani 1 1 d . . .
H34 H -0.1221 0.9060 0.2336 0.101 Uiso 1 1 calc R . .
C35 C -0.0051(8) 0.7263(8) 0.2573(6) 0.062(2) Uani 1 1 d . . .
H35 H -0.0126 0.6978 0.3218 0.074 Uiso 1 1 calc R . .
N1 N 0.4416(6) 0.1194(6) 0.1695(4) 0.0541(17) Uani 1 1 d . . .
O1 O 0.3013(7) 0.2200(7) 0.0104(5) 0.093(2) Uani 1 1 d . . .
O2 O 0.4960(7) 0.2681(7) 0.0197(4) 0.084(2) Uani 1 1 d . . .
O3 O 0.1145(5) 0.4602(4) 0.3878(3) 0.0495(13) Uani 1 1 d . . .
P1 P 0.4215(2) 0.0865(2) 0.27853(15) 0.0476(5) Uani 1 1 d . . .
P2 P 0.3839(2) 0.2419(2) 0.08143(16) 0.0577(6) Uani 1 1 d . . .
P3 P 0.16418(19) 0.47831(19) 0.29078(14) 0.0421(5) Uani 1 1 d . . .
Ru1 Ru 0.14123(7) 0.33793(7) 0.22547(5) 0.0445(2) Uani 1 1 d . . .
S1 S 0.2725(2) 0.3997(2) 0.09999(14) 0.0591(6) Uani 1 1 d . . .
O4 O -0.1137(8) 0.4381(9) 0.4693(6) 0.100(2) Uani 1 1 d D . .
CT01 C -0.0063 0.3155 0.2155 0.010 Uiso 0.00 1 d P . .
H41 H -0.032(6) 0.443(11) 0.445(8) 0.16(5) Uiso 1 1 d D . .
H42 H -0.133(12) 0.490(9) 0.507(7) 0.15(5) Uiso 1 1 d D . .

loop_
_atom_site_aniso_label
_atom_site_aniso_U_11
_atom_site_aniso_U_22
_atom_site_aniso_U_33
_atom_site_aniso_U_23
_atom_site_aniso_U_13
_atom_site_aniso_U_12
C1 0.039(5) 0.074(7) 0.078(7) 0.003(6) -0.037(5) -0.013(5)
C2 0.044(5) 0.064(6) 0.089(7) -0.029(6) 0.002(5) -0.023(5)
C3 0.044(5) 0.080(7) 0.076(7) -0.016(6) 0.003(5) -0.032(5)
C4 0.043(5) 0.048(6) 0.110(9) -0.004(6) -0.003(6) -0.018(5)
C5 0.071(7) 0.072(8) 0.121(10) -0.048(8) 0.002(7) -0.038(6)
C6 0.070(7) 0.096(9) 0.095(8) -0.054(8) -0.003(6) -0.039(7)
C7 0.050(5) 0.047(5) 0.043(4) -0.018(4) 0.008(4) -0.017(4)
C8 0.054(5) 0.048(5) 0.063(6) -0.026(5) 0.012(4) -0.014(4)
C9 0.053(5) 0.050(6) 0.077(7) -0.013(5) 0.008(5) -0.012(5)
C10 0.078(7) 0.042(6) 0.086(7) -0.004(5) 0.015(6) -0.023(5)
C11 0.076(7) 0.054(7) 0.140(11) -0.037(8) 0.019(8) -0.027(6)
C12 0.087(8) 0.077(8) 0.140(11) -0.062(8) 0.014(8) -0.043(7)
C13 0.070(6) 0.067(7) 0.088(7) -0.044(6) 0.023(5) -0.020(5)
C14 0.049(5) 0.056(6) 0.048(5) -0.016(4) 0.012(4) -0.013(5)
C15 0.057(6) 0.063(6) 0.067(6) -0.009(5) 0.015(5) -0.012(5)
C16 0.054(6) 0.066(7) 0.069(7) 0.002(5) 0.011(5) 0.011(5)
C17 0.049(6) 0.124(11) 0.071(7) -0.031(7) 0.009(5) -0.013(7)
C18 0.047(6) 0.105(9) 0.079(7) -0.037(7) 0.003(5) -0.030(6)
C19 0.056(6) 0.063(6) 0.075(6) -0.030(5) 0.010(5) -0.021(5)
C20 0.167(16) 0.70(5) 0.23(2) -0.35(3) 0.120(15) -0.25(2)
C21 0.136(11) 0.097(9) 0.089(8) -0.062(7) 0.016(8) -0.018(8)
C22 0.27(2) 0.099(13) 0.123(13) -0.017(11) 0.076(15) -0.034(16)
C23 0.34(3) 0.136(16) 0.131(14) -0.039(13) 0.104(16) -0.11(2)
C24 0.053(5) 0.038(5) 0.059(5) -0.025(4) 0.003(4) -0.017(4)
C25 0.067(6) 0.081(7) 0.066(6) -0.035(5) 0.018(5) -0.044(6)
C26 0.064(7) 0.107(9) 0.133(10) -0.075(8) 0.034(7) -0.052(7)
C27 0.046(6) 0.123(10) 0.131(11) -0.067(9) -0.002(7) -0.028(7)
C28 0.056(6) 0.087(8) 0.100(8) -0.041(7) -0.027(6) -0.010(6)
C29 0.047(5) 0.067(6) 0.064(6) -0.028(5) 0.001(4) -0.009(5)
C30 0.050(5) 0.045(5) 0.046(5) -0.013(4) 0.007(4) -0.021(4)
C31 0.062(6) 0.040(5) 0.055(5) -0.006(4) 0.001(4) -0.005(4)
C32 0.082(7) 0.056(6) 0.066(6) -0.005(5) 0.000(5) -0.014(6)
C33 0.094(8) 0.042(6) 0.087(8) -0.008(6) -0.001(6) -0.009(6)
C34 0.090(8) 0.037(6) 0.092(8) -0.020(6) 0.005(6) 0.012(5)
C35 0.063(6) 0.055(6) 0.058(5) -0.022(5) 0.002(5) -0.008(5)
N1 0.063(4) 0.053(4) 0.042(4) -0.022(3) 0.007(3) -0.014(4)
O1 0.115(6) 0.141(7) 0.065(4) -0.067(4) 0.014(4) -0.065(5)
O2 0.067(4) 0.107(6) 0.067(4) -0.020(4) 0.022(4) -0.030(4)
O3 0.055(3) 0.046(3) 0.041(3) -0.016(3) 0.016(3) -0.013(3)
P1 0.0487(13) 0.0436(13) 0.0512(13) -0.0190(11) 0.0085(10) -0.0159(11)
P2 0.0608(15) 0.0750(17) 0.0484(13) -0.0283(13) 0.0162(12) -0.0325(14)
P3 0.0424(12) 0.0418(12) 0.0416(11) -0.0152(10) 0.0058(9) -0.0148(10)
Ru1 0.0445(4) 0.0438(4) 0.0454(4) -0.0150(3) 0.0023(3) -0.0171(3)
S1 0.0745(16) 0.0553(14) 0.0438(12) -0.0135(11) 0.0129(11) -0.0244(13)
O4 0.094(6) 0.153(8) 0.111(6) -0.088(6) 0.047(5) -0.076(6)

loop_
_geom_bond_atom_site_label_1
_geom_bond_atom_site_label_2
_geom_bond_distance
_geom_bond_site_symmetry_2
_geom_bond_publ_flag
C1 C2 1.398(12) . ?
C1 C6 1.401(13) . ?
C1 Ru1 2.258(8) . ?
C1 H1 0.9300 . ?
C2 C3 1.420(12) . ?
C2 Ru1 2.186(8) . ?
C2 H2 0.9300 . ?
C3 C4 1.388(12) . ?
C3 Ru1 2.202(8) . ?
C3 H3 0.9300 . ?
C4 C5 1.407(13) . ?
C4 Ru1 2.215(8) . ?
C4 H4 0.9300 . ?
C5 C6 1.355(13) . ?
C5 Ru1 2.267(9) . ?
C5 H5 0.9300 . ?
C6 Ru1 2.243(9) . ?
C6 H6 0.9300 . ?
C7 P1 1.756(7) . ?
C7 Ru1 2.158(7) . ?
C7 H7A 0.9700 . ?
C7 H7B 0.9700 . ?
C8 C9 1.381(11) . ?
C8 C13 1.400(11) . ?
C8 P1 1.791(8) . ?
C9 C10 1.376(11) . ?
C9 H9 0.9300 . ?
C10 C11 1.376(13) . ?
C10 H10 0.9300 . ?
C11 C12 1.354(14) . ?
C11 H11 0.9300 . ?
C12 C13 1.402(12) . ?
C12 H12 0.9300 . ?
C13 H13 0.9300 . ?
C14 C19 1.392(11) . ?
C14 C15 1.392(11) . ?
C14 P1 1.803(8) . ?
C15 C16 1.398(12) . ?
C15 H15 0.9300 . ?
C16 C17 1.363(13) . ?
C16 H16 0.9300 . ?
C17 C18 1.378(13) . ?
C17 H17 0.9300 . ?
C18 C19 1.382(11) . ?
C18 H18 0.9300 . ?
C19 H19 0.9300 . ?
C20 O1 1.140(14) . ?
C20 C21 1.374(16) . ?
C20 H20A 0.9700 . ?
C20 H20B 0.9700 . ?
C21 H21A 0.9600 . ?
C21 H21B 0.9600 . ?
C21 H21C 0.9600 . ?
C22 C23 1.241(18) . ?
C22 O2 1.64(2) . ?
C22 H22A 0.9700 . ?
C22 H22B 0.9700 . ?
C23 H23A 0.9600 . ?
C23 H23B 0.9600 . ?
C23 H23C 0.9600 . ?
C24 C29 1.379(10) . ?
C24 C25 1.392(10) . ?
C24 P3 1.827(8) . ?
C25 C26 1.394(11) . ?
C25 H25 0.9300 . ?
C26 C27 1.355(14) . ?
C26 H26 0.9300 . ?
C27 C28 1.360(13) . ?
C27 H27 0.9300 . ?
C28 C29 1.390(11) . ?
C28 H28 0.9300 . ?
C29 H29 0.9300 . ?
C30 C35 1.381(10) . ?
C30 C31 1.404(10) . ?
C30 P3 1.827(8) . ?
C31 C32 1.401(11) . ?
C31 H31 0.9300 . ?
C32 C33 1.359(12) . ?
C32 H32 0.9300 . ?
C33 C34 1.376(12) . ?
C33 H33 0.9300 . ?
C34 C35 1.375(11) . ?
C34 H34 0.9300 . ?
C35 H35 0.9300 . ?
N1 P2 1.556(6) . ?
N1 P1 1.590(6) . ?
O1 P2 1.577(6) . ?
O2 P2 1.563(6) . ?
O3 P3 1.519(5) . ?
P2 S1 1.982(3) . ?
P3 Ru1 2.338(2) . ?
Ru1 CT01 1.7384(9) . ?
Ru1 S1 2.405(2) . ?
O4 H41 0.96(2) . ?
O4 H42 0.96(2) . ?
